data_4030933
loop_
_publ_author_name
'Han, Lei'
'Lei, Yang'
'Xing, Ping'
'Zhao, Xiao-Long'
'Jiang, Biao'

_publ_section_title
;
 [2.2]paracyclophane-derived monodentate phosphoramidite ligands for
 copper-catalyzed asymmetric conjugate addition of diethylzinc to
 substituted chalcones.
;
_journal_issue 8
_journal_name_full 'The Journal of organic chemistry'
_journal_page_first 3752
_journal_page_last 3757
_journal_paper_doi 10.1021/jo502715f
_journal_volume 80
_journal_year 2015
_chemical_formula_sum 'C26 H28 N O2 P'
_chemical_formula_weight 417.46
_chemical_name_systematic
; 
 ? 
;
_space_group_IT_number 14
_symmetry_cell_setting monoclinic
_symmetry_space_group_name_Hall '-P 2ybc'
_symmetry_space_group_name_H-M 'P 1 21/c 1'
_atom_sites_solution_hydrogens geom
_atom_sites_solution_primary direct
_atom_sites_solution_secondary difmap
_audit_creation_method SHELXL-97
_cell_angle_alpha 90.00
_cell_angle_beta 108.665(2)
_cell_angle_gamma 90.00
_cell_formula_units_Z 4
_cell_length_a 18.2934(18)
_cell_length_b 8.0986(8)
_cell_length_c 15.5225(15)
_cell_measurement_reflns_used 3295
_cell_measurement_temperature 293(2)
_cell_measurement_theta_max 47.171
_cell_measurement_theta_min 4.701
_cell_volume 2178.7(4)
_computing_cell_refinement 'Bruker SMART'
_computing_data_collection 'Bruker SMART'
_computing_data_reduction 'Bruker SHELXTL'
_computing_molecular_graphics 'Bruker SHELXTL'
_computing_publication_material 'Bruker SHELXTL'
_computing_structure_refinement 'SHELXL-97 (Sheldrick, 1997)'
_computing_structure_solution 'SHELXS-97 (Sheldrick, 1990)'
_diffrn_ambient_temperature 293(2)
_diffrn_measured_fraction_theta_full 0.996
_diffrn_measured_fraction_theta_max 0.996
_diffrn_measurement_device_type 'CCD area detector'
_diffrn_measurement_method 'phi and omega scans'
_diffrn_radiation_monochromator graphite
_diffrn_radiation_source 'fine-focus sealed tube'
_diffrn_radiation_type MoK\a
_diffrn_radiation_wavelength 0.71073
_diffrn_reflns_av_R_equivalents 0.0697
_diffrn_reflns_av_sigmaI/netI 0.0549
_diffrn_reflns_limit_h_max 23
_diffrn_reflns_limit_h_min -21
_diffrn_reflns_limit_k_max 10
_diffrn_reflns_limit_k_min -7
_diffrn_reflns_limit_l_max 19
_diffrn_reflns_limit_l_min -19
_diffrn_reflns_number 12399
_diffrn_reflns_theta_full 27.00
_diffrn_reflns_theta_max 27.00
_diffrn_reflns_theta_min 2.35
_exptl_absorpt_coefficient_mu 0.149
_exptl_absorpt_correction_T_max 1.0000
_exptl_absorpt_correction_T_min 0.8042
_exptl_absorpt_correction_type empirical
_exptl_absorpt_process_details sadabs
_exptl_crystal_colour colorless
_exptl_crystal_density_diffrn 1.273
_exptl_crystal_density_method 'not measured'
_exptl_crystal_description prismatic
_exptl_crystal_F_000 888
_exptl_crystal_size_max 0.467
_exptl_crystal_size_mid 0.365
_exptl_crystal_size_min 0.321
_refine_diff_density_max 0.182
_refine_diff_density_min -0.244
_refine_diff_density_rms 0.039
_refine_ls_extinction_method none
_refine_ls_goodness_of_fit_ref 1.017
_refine_ls_hydrogen_treatment constr
_refine_ls_matrix_type full
_refine_ls_number_parameters 273
_refine_ls_number_reflns 4746
_refine_ls_number_restraints 0
_refine_ls_restrained_S_all 1.017
_refine_ls_R_factor_all 0.0774
_refine_ls_R_factor_gt 0.0524
_refine_ls_shift/su_max 0.001
_refine_ls_shift/su_mean 0.000
_refine_ls_structure_factor_coef Fsqd
_refine_ls_weighting_details 'calc w=1/[\s^2^(Fo^2^)+(0.0758P)^2^+0.0000P] where P=(Fo^2^+2Fc^2^)/3'
_refine_ls_weighting_scheme calc
_refine_ls_wR_factor_gt 0.1377
_refine_ls_wR_factor_ref 0.1496
_reflns_number_gt 3166
_reflns_number_total 4746
_reflns_threshold_expression >2sigma(I)
_cod_data_source_file jo502715f_si_002.cif
_cod_data_source_block cd28566
_cod_depositor_comments
;
The following automatic conversions were performed:

'_symmetry_cell_setting' value 'Monoclinic' changed to 'monoclinic'
according to
/usr/data/users/saulius/crontab/automatic-downloads/rss-feeds/ACS/lib/dictionaries/cif_core.dic
dictionary named 'cif_core.dic' version 2.4.2 from 2011-04-26.

Automatic conversion script
Id: cif_fix_values 3143 2015-03-26 13:38:13Z robertas 

 Adding full bibliography for 4030933.cif.
;
_cod_original_sg_symbol_H-M P2(1)/c
_cod_database_code 4030933

loop_
_symmetry_equiv_pos_as_xyz
'x, y, z'
'-x, y+1/2, -z+1/2'
'-x, -y, -z'
'x, -y-1/2, z-1/2'

loop_
_atom_site_label
_atom_site_type_symbol
_atom_site_fract_x
_atom_site_fract_y
_atom_site_fract_z
_atom_site_U_iso_or_equiv
_atom_site_adp_type
_atom_site_occupancy
_atom_site_symmetry_multiplicity
_atom_site_calc_flag
_atom_site_refinement_flags
P1 P 0.83445(3) 0.98796(7) 0.75917(3) 0.0614(2) Uani 1 1 d .
O1 O 0.84847(8) 0.89774(18) 0.67032(9) 0.0671(4) Uani 1 1 d .
O2 O 0.75719(8) 1.09100(17) 0.69989(9) 0.0640(4) Uani 1 1 d .
N1 N 0.90106(11) 1.1283(3) 0.77494(13) 0.0856(6) Uani 1 1 d .
C1 C 0.63767(17) 0.5088(3) 0.63263(18) 0.0939(9) Uani 1 1 d .
H1A H 0.6463 0.4886 0.6967 0.113 Uiso 1 1 calc R
H1B H 0.6164 0.4089 0.5997 0.113 Uiso 1 1 calc R
C2 C 0.57782(14) 0.6524(3) 0.59970(16) 0.0792(7) Uani 1 1 d .
H2A H 0.5274 0.6055 0.5690 0.095 Uiso 1 1 calc R
H2B H 0.5745 0.7127 0.6523 0.095 Uiso 1 1 calc R
C3 C 0.59821(10) 0.7713(2) 0.53627(13) 0.0563(5) Uani 1 1 d .
C4 C 0.63168(10) 0.9270(2) 0.56412(11) 0.0487(4) Uani 1 1 d .
C5 C 0.67840(11) 0.9943(2) 0.51828(12) 0.0522(5) Uani 1 1 d .
H5 H 0.7000 1.0979 0.5357 0.063 Uiso 1 1 calc R
C6 C 0.69416(12) 0.9134(2) 0.44756(12) 0.0561(5) Uani 1 1 d .
C7 C 0.64743(12) 0.7813(3) 0.40922(13) 0.0633(5) Uani 1 1 d .
H7 H 0.6478 0.7386 0.3538 0.076 Uiso 1 1 calc R
C8 C 0.60021(12) 0.7127(3) 0.45310(14) 0.0653(6) Uani 1 1 d .
H8 H 0.5687 0.6243 0.4262 0.078 Uiso 1 1 calc R
C9 C 0.76831(14) 0.9460(3) 0.42862(15) 0.0784(7) Uani 1 1 d .
H9A H 0.7819 1.0614 0.4408 0.094 Uiso 1 1 calc R
H9B H 0.7603 0.9263 0.3646 0.094 Uiso 1 1 calc R
C10 C 0.83726(13) 0.8372(3) 0.48610(15) 0.0759(6) Uani 1 1 d .
H10A H 0.8587 0.7785 0.4452 0.091 Uiso 1 1 calc R
H10B H 0.8773 0.9087 0.5239 0.091 Uiso 1 1 calc R
C11 C 0.81487(12) 0.7137(3) 0.54601(14) 0.0625(5) Uani 1 1 d .
C12 C 0.80802(11) 0.7583(2) 0.62994(12) 0.0542(5) Uani 1 1 d .
C13 C 0.75808(12) 0.6779(2) 0.66516(13) 0.0609(5) Uani 1 1 d .
H13 H 0.7539 0.7115 0.7207 0.073 Uiso 1 1 calc R
C14 C 0.71358(14) 0.5463(3) 0.61884(15) 0.0711(6) Uani 1 1 d .
C15 C 0.73405(17) 0.4807(3) 0.54698(17) 0.0829(8) Uani 1 1 d .
H15 H 0.7143 0.3790 0.5226 0.099 Uiso 1 1 calc R
C16 C 0.78265(15) 0.5636(3) 0.51196(16) 0.0787(7) Uani 1 1 d .
H16 H 0.7947 0.5176 0.4633 0.094 Uiso 1 1 calc R
C17 C 0.62393(11) 1.0107(2) 0.64651(12) 0.0520(5) Uani 1 1 d .
C18 C 0.55271(13) 1.0209(3) 0.66010(14) 0.0701(6) Uani 1 1 d .
H18 H 0.5098 0.9763 0.6166 0.084 Uiso 1 1 calc R
C19 C 0.54338(15) 1.0947(3) 0.73567(16) 0.0839(7) Uani 1 1 d .
H19 H 0.4948 1.0989 0.7427 0.101 Uiso 1 1 calc R
C20 C 0.60558(16) 1.1620(3) 0.80045(15) 0.0796(7) Uani 1 1 d .
H20 H 0.5996 1.2113 0.8519 0.096 Uiso 1 1 calc R
C21 C 0.67651(15) 1.1563(3) 0.78898(13) 0.0689(6) Uani 1 1 d .
H21 H 0.7188 1.2026 0.8328 0.083 Uiso 1 1 calc R
C22 C 0.68611(12) 1.0824(2) 0.71275(12) 0.0538(5) Uani 1 1 d .
C23 C 0.95392(16) 1.1569(4) 0.86772(19) 0.1142(11) Uani 1 1 d .
H23A H 0.9548 1.0589 0.9039 0.137 Uiso 1 1 calc R
H23B H 1.0056 1.1736 0.8649 0.137 Uiso 1 1 calc R
C24 C 0.9333(3) 1.2970(7) 0.9127(4) 0.197(2) Uani 1 1 d .
H24A H 0.9252 1.3917 0.8736 0.296 Uiso 1 1 calc R
H24B H 0.9743 1.3196 0.9681 0.296 Uiso 1 1 calc R
H24C H 0.8868 1.2729 0.9263 0.296 Uiso 1 1 calc R
C25 C 0.9082(2) 1.2387(4) 0.7011(2) 0.1247(12) Uani 1 1 d .
H25A H 0.8633 1.2241 0.6477 0.150 Uiso 1 1 calc R
H25B H 0.9087 1.3526 0.7206 0.150 Uiso 1 1 calc R
C26 C 0.9775(3) 1.2076(7) 0.6764(3) 0.185(2) Uani 1 1 d .
H26A H 1.0216 1.2048 0.7304 0.278 Uiso 1 1 calc R
H26B H 0.9838 1.2940 0.6370 0.278 Uiso 1 1 calc R
H26C H 0.9726 1.1034 0.6455 0.278 Uiso 1 1 calc R

loop_
_atom_site_aniso_label
_atom_site_aniso_U_11
_atom_site_aniso_U_22
_atom_site_aniso_U_33
_atom_site_aniso_U_23
_atom_site_aniso_U_13
_atom_site_aniso_U_12
P1 0.0623(4) 0.0609(3) 0.0529(3) -0.0045(2) 0.0068(2) -0.0064(2)
O1 0.0679(9) 0.0671(9) 0.0659(8) -0.0132(7) 0.0210(7) -0.0151(7)
O2 0.0618(9) 0.0631(9) 0.0600(8) 0.0043(7) 0.0093(6) -0.0097(7)
N1 0.0748(13) 0.0849(14) 0.0784(12) -0.0126(11) -0.0017(10) -0.0262(10)
C1 0.111(2) 0.0679(15) 0.0896(17) 0.0242(13) 0.0137(15) -0.0324(14)
C2 0.0864(16) 0.0683(14) 0.0836(15) -0.0021(12) 0.0282(13) -0.0338(13)
C3 0.0519(11) 0.0528(11) 0.0578(11) 0.0018(9) 0.0085(9) -0.0082(9)
C4 0.0449(10) 0.0463(10) 0.0475(10) 0.0069(8) 0.0044(8) 0.0029(8)
C5 0.0604(12) 0.0389(9) 0.0502(10) 0.0120(8) 0.0080(9) 0.0021(8)
C6 0.0650(12) 0.0541(11) 0.0460(10) 0.0134(9) 0.0134(9) 0.0050(9)
C7 0.0740(14) 0.0621(12) 0.0450(10) 0.0000(9) 0.0070(9) 0.0063(11)
C8 0.0664(13) 0.0570(12) 0.0598(12) -0.0080(10) 0.0025(10) -0.0107(10)
C9 0.0904(17) 0.0843(16) 0.0660(13) 0.0134(12) 0.0327(13) -0.0031(13)
C10 0.0716(15) 0.0900(16) 0.0700(13) -0.0064(12) 0.0281(11) -0.0023(12)
C11 0.0580(12) 0.0601(12) 0.0624(12) -0.0032(10) 0.0095(9) 0.0139(10)
C12 0.0549(11) 0.0438(10) 0.0556(11) 0.0024(9) 0.0062(9) 0.0069(8)
C13 0.0744(13) 0.0462(11) 0.0524(11) 0.0115(9) 0.0067(9) 0.0026(10)
C14 0.0850(16) 0.0429(11) 0.0682(13) 0.0207(10) 0.0002(11) -0.0070(10)
C15 0.111(2) 0.0370(11) 0.0807(16) -0.0019(11) 0.0025(15) 0.0025(12)
C16 0.0940(18) 0.0559(13) 0.0719(14) -0.0107(12) 0.0064(13) 0.0178(13)
C17 0.0562(11) 0.0463(10) 0.0497(10) 0.0075(8) 0.0115(9) 0.0057(8)
C18 0.0596(13) 0.0852(16) 0.0598(13) 0.0028(11) 0.0111(10) 0.0121(11)
C19 0.0777(16) 0.1075(19) 0.0706(15) 0.0116(14) 0.0296(13) 0.0343(15)
C20 0.099(2) 0.0801(16) 0.0578(13) 0.0036(12) 0.0226(13) 0.0301(14)
C21 0.0866(16) 0.0553(12) 0.0558(12) -0.0008(10) 0.0102(11) 0.0074(11)
C22 0.0617(12) 0.0425(10) 0.0525(10) 0.0074(8) 0.0118(9) 0.0046(9)
C23 0.0790(18) 0.143(3) 0.106(2) -0.058(2) 0.0094(15) -0.0159(18)
C24 0.170(4) 0.216(5) 0.232(5) -0.139(4) 0.101(4) -0.055(4)
C25 0.106(2) 0.101(2) 0.145(3) 0.007(2) 0.010(2) -0.0466(19)
C26 0.157(4) 0.229(5) 0.173(4) -0.006(4) 0.057(3) -0.091(4)

loop_
_atom_type_symbol
_atom_type_description
_atom_type_scat_dispersion_real
_atom_type_scat_dispersion_imag
_atom_type_scat_source
C C 0.0033 0.0016 'International Tables Vol C Tables 4.2.6.8 and 6.1.1.4'
H H 0.0000 0.0000 'International Tables Vol C Tables 4.2.6.8 and 6.1.1.4'
N N 0.0061 0.0033 'International Tables Vol C Tables 4.2.6.8 and 6.1.1.4'
O O 0.0106 0.0060 'International Tables Vol C Tables 4.2.6.8 and 6.1.1.4'
P P 0.1023 0.0942 'International Tables Vol C Tables 4.2.6.8 and 6.1.1.4'

loop_
_geom_angle_atom_site_label_1
_geom_angle_atom_site_label_2
_geom_angle_atom_site_label_3
_geom_angle
N1 P1 O2 101.41(9)
N1 P1 O1 97.23(9)
O2 P1 O1 95.31(7)
C12 O1 P1 122.36(12)
C22 O2 P1 125.05(11)
C23 N1 C25 117.7(2)
C23 N1 P1 118.9(2)
C25 N1 P1 123.28(17)
C14 C1 C2 112.62(17)
C14 C1 H1A 109.1
C2 C1 H1A 109.1
C14 C1 H1B 109.1
C2 C1 H1B 109.1
H1A C1 H1B 107.8
C3 C2 C1 113.2(2)
C3 C2 H2A 108.9
C1 C2 H2A 108.9
C3 C2 H2B 108.9
C1 C2 H2B 108.9
H2A C2 H2B 107.7
C8 C3 C4 117.01(18)
C8 C3 C2 118.36(18)
C4 C3 C2 123.08(17)
C5 C4 C3 118.26(17)
C5 C4 C17 120.23(16)
C3 C4 C17 121.23(17)
C6 C5 C4 122.63(17)
C6 C5 H5 118.7
C4 C5 H5 118.7
C7 C6 C5 116.81(18)
C7 C6 C9 121.74(19)
C5 C6 C9 120.16(19)
C8 C7 C6 119.98(18)
C8 C7 H7 120.0
C6 C7 H7 120.0
C7 C8 C3 121.99(19)
C7 C8 H8 119.0
C3 C8 H8 119.0
C6 C9 C10 113.83(17)
C6 C9 H9A 108.8
C10 C9 H9A 108.8
C6 C9 H9B 108.8
C10 C9 H9B 108.8
H9A C9 H9B 107.7
C11 C10 C9 113.38(18)
C11 C10 H10A 108.9
C9 C10 H10A 108.9
C11 C10 H10B 108.9
C9 C10 H10B 108.9
H10A C10 H10B 107.7
C16 C11 C12 115.5(2)
C16 C11 C10 121.0(2)
C12 C11 C10 121.80(19)
C13 C12 O1 122.33(17)
C13 C12 C11 121.33(18)
O1 C12 C11 116.03(18)
C12 C13 C14 120.8(2)
C12 C13 H13 119.6
C14 C13 H13 119.6
C15 C14 C13 116.3(2)
C15 C14 C1 122.4(2)
C13 C14 C1 119.7(2)
C16 C15 C14 120.7(2)
C16 C15 H15 119.6
C14 C15 H15 119.6
C15 C16 C11 122.4(2)
C15 C16 H16 118.8
C11 C16 H16 118.8
C18 C17 C22 116.61(18)
C18 C17 C4 120.55(17)
C22 C17 C4 122.84(18)
C19 C18 C17 122.3(2)
C19 C18 H18 118.8
C17 C18 H18 118.8
C20 C19 C18 120.0(2)
C20 C19 H19 120.0
C18 C19 H19 120.0
C21 C20 C19 119.5(2)
C21 C20 H20 120.3
C19 C20 H20 120.3
C20 C21 C22 120.7(2)
C20 C21 H21 119.6
C22 C21 H21 119.6
O2 C22 C21 118.97(18)
O2 C22 C17 119.97(17)
C21 C22 C17 120.9(2)
C24 C23 N1 113.9(3)
C24 C23 H23A 108.8
N1 C23 H23A 108.8
C24 C23 H23B 108.8
N1 C23 H23B 108.8
H23A C23 H23B 107.7
C23 C24 H24A 109.5
C23 C24 H24B 109.5
H24A C24 H24B 109.5
C23 C24 H24C 109.5
H24A C24 H24C 109.5
H24B C24 H24C 109.5
C26 C25 N1 113.3(3)
C26 C25 H25A 108.9
N1 C25 H25A 108.9
C26 C25 H25B 108.9
N1 C25 H25B 108.9
H25A C25 H25B 107.7
C25 C26 H26A 109.5
C25 C26 H26B 109.5
H26A C26 H26B 109.5
C25 C26 H26C 109.5
H26A C26 H26C 109.5
H26B C26 H26C 109.5

loop_
_geom_bond_atom_site_label_1
_geom_bond_atom_site_label_2
_geom_bond_distance
P1 N1 1.626(2)
P1 O2 1.6457(15)
P1 O1 1.6516(14)
O1 C12 1.385(2)
O2 C22 1.379(2)
N1 C23 1.474(3)
N1 C25 1.492(4)
C1 C14 1.502(4)
C1 C2 1.567(4)
C1 H1A 0.9700
C1 H1B 0.9700
C2 C3 1.507(3)
C2 H2A 0.9700
C2 H2B 0.9700
C3 C8 1.387(3)
C3 C4 1.407(3)
C4 C5 1.387(3)
C4 C17 1.494(3)
C5 C6 1.386(3)
C5 H5 0.9300
C6 C7 1.380(3)
C6 C9 1.500(3)
C7 C8 1.377(3)
C7 H7 0.9300
C8 H8 0.9300
C9 C10 1.563(3)
C9 H9A 0.9700
C9 H9B 0.9700
C10 C11 1.509(3)
C10 H10A 0.9700
C10 H10B 0.9700
C11 C16 1.380(3)
C11 C12 1.396(3)
C12 C13 1.370(3)
C13 C14 1.393(3)
C13 H13 0.9300
C14 C15 1.391(3)
C15 C16 1.359(4)
C15 H15 0.9300
C16 H16 0.9300
C17 C18 1.387(3)
C17 C22 1.392(3)
C18 C19 1.375(3)
C18 H18 0.9300
C19 C20 1.368(4)
C19 H19 0.9300
C20 C21 1.366(3)
C20 H20 0.9300
C21 C22 1.387(3)
C21 H21 0.9300
C23 C24 1.444(5)
C23 H23A 0.9700
C23 H23B 0.9700
C24 H24A 0.9600
C24 H24B 0.9600
C24 H24C 0.9600
C25 C26 1.459(5)
C25 H25A 0.9700
C25 H25B 0.9700
C26 H26A 0.9600
C26 H26B 0.9600
C26 H26C 0.9600

loop_
_geom_torsion_atom_site_label_1
_geom_torsion_atom_site_label_2
_geom_torsion_atom_site_label_3
_geom_torsion_atom_site_label_4
_geom_torsion
N1 P1 O1 C12 176.51(15)
O2 P1 O1 C12 -81.25(14)
N1 P1 O2 C22 -137.94(16)
O1 P1 O2 C22 123.58(15)
O2 P1 N1 C23 129.7(2)
O1 P1 N1 C23 -133.4(2)
O2 P1 N1 C25 -45.8(3)
O1 P1 N1 C25 51.1(3)
C14 C1 C2 C3 17.9(3)
C1 C2 C3 C8 63.4(3)
C1 C2 C3 C4 -102.0(2)
C8 C3 C4 C5 -13.8(3)
C2 C3 C4 C5 151.74(19)
C8 C3 C4 C17 172.21(17)
C2 C3 C4 C17 -22.2(3)
C3 C4 C5 C6 -1.0(3)
C17 C4 C5 C6 173.00(16)
C4 C5 C6 C7 15.2(3)
C4 C5 C6 C9 -152.01(18)
C5 C6 C7 C8 -14.3(3)
C9 C6 C7 C8 152.7(2)
C6 C7 C8 C3 -0.6(3)
C4 C3 C8 C7 14.9(3)
C2 C3 C8 C7 -151.4(2)
C7 C6 C9 C10 -80.5(2)
C5 C6 C9 C10 86.1(2)
C6 C9 C10 C11 3.1(3)
C9 C10 C11 C16 83.1(3)
C9 C10 C11 C12 -81.2(3)
P1 O1 C12 C13 -5.3(2)
P1 O1 C12 C11 168.34(13)
C16 C11 C12 C13 -14.3(3)
C10 C11 C12 C13 150.9(2)
C16 C11 C12 O1 172.01(17)
C10 C11 C12 O1 -22.8(3)
O1 C12 C13 C14 174.64(17)
C11 C12 C13 C14 1.3(3)
C12 C13 C14 C15 13.0(3)
C12 C13 C14 C1 -152.9(2)
C2 C1 C14 C15 -101.5(3)
C2 C1 C14 C13 63.5(3)
C13 C14 C15 C16 -14.2(3)
C1 C14 C15 C16 151.2(2)
C14 C15 C16 C11 1.0(4)
C12 C11 C16 C15 13.2(3)
C10 C11 C16 C15 -152.1(2)
C5 C4 C17 C18 139.01(19)
C3 C4 C17 C18 -47.1(2)
C5 C4 C17 C22 -40.8(2)
C3 C4 C17 C22 133.10(19)
C22 C17 C18 C19 -1.2(3)
C4 C17 C18 C19 178.97(19)
C17 C18 C19 C20 0.3(3)
C18 C19 C20 C21 0.5(4)
C19 C20 C21 C22 -0.4(3)
P1 O2 C22 C21 72.5(2)
P1 O2 C22 C17 -112.14(17)
C20 C21 C22 O2 174.71(18)
C20 C21 C22 C17 -0.6(3)
C18 C17 C22 O2 -173.90(16)
C4 C17 C22 O2 5.9(3)
C18 C17 C22 C21 1.4(3)
C4 C17 C22 C21 -178.85(17)
C25 N1 C23 C24 76.6(4)
P1 N1 C23 C24 -99.1(4)
C23 N1 C25 C26 71.9(4)
P1 N1 C25 C26 -112.6(3)
